data_7243615
loop_
_publ_author_name
'Chen, Mao-Long'
'Qi, Zhen-Li'
'Jin, Wan-Ting'
'Xu, Zhou'
'Cheng, Yun-Hui'
'Zhou, Zhao-Hui'

_publ_section_title
;
 Cation exchange in a fluorescent zinc-based metal--organic framework for
 cadmium ion detection
;
_journal_issue 42
_journal_name_full CrystEngComm
_journal_page_first 7442
_journal_page_last 7449
_journal_paper_doi 10.1039/D1CE00931A
_journal_volume 23
_journal_year 2021
_chemical_formula_moiety 'C14 H13 N O6 Zn, C2 H8 N'
_chemical_formula_sum 'C16 H21 N2 O6 Zn'
_chemical_formula_weight 402.72
_chemical_name_systematic Zn-MOF
_space_group_crystal_system orthorhombic
_space_group_IT_number 62
_space_group_name_Hall '-P 2ac 2n'
_space_group_name_H-M_alt 'P n m a'
_atom_sites_solution_hydrogens geom
_audit_creation_date 2020-07-16
_audit_creation_method
;
  Olex2 1.1
  (compiled 2011.11.01 svn.r2039, GUI svn.r3906)
;
_audit_update_record
;
2021-03-22 deposited with the CCDC.	2021-09-27 downloaded from the CCDC.
;
_cell_angle_alpha 90
_cell_angle_beta 90
_cell_angle_gamma 90
_cell_formula_units_Z 8
_cell_length_a 18.3597(8)
_cell_length_b 30.8839(13)
_cell_length_c 11.3262(4)
_cell_measurement_reflns_used 2975
_cell_measurement_temperature 193
_cell_measurement_theta_max 60.4570
_cell_measurement_theta_min 4.1500
_cell_volume 6422.2(5)
_computing_cell_refinement 'CrysAlisPro 1.171.38.43 (Rigaku OD, 2015)'
_computing_data_collection 'CrysAlisPro 1.171.38.43 (Rigaku OD, 2015)'
_computing_data_reduction 'CrysAlisPro 1.171.38.43 (Rigaku OD, 2015)'
_computing_molecular_graphics
;
O. V. Dolomanov, L. J. Bourhis, R. J. Gildea, J. A. K. Howard and H. Puschmann,
OLEX2: a complete structure solution, refinement and analysis program.
J. Appl. Cryst. (2009). 42, 339-341.
;
_computing_publication_material
;
O. V. Dolomanov, L. J. Bourhis, R. J. Gildea, J. A. K. Howard and H. Puschmann,
OLEX2: a complete structure solution, refinement and analysis program.
J. Appl. Cryst. (2009). 42, 339-341.
;
_computing_structure_refinement
;
XL, G.M. Sheldrick, Acta Cryst.
(2008). A64, 112-122
;
_diffrn_ambient_temperature 193.0
_diffrn_detector 'CCD plate'
_diffrn_detector_area_resol_mean 16.1903
_diffrn_detector_type Sapphire3
_diffrn_measured_fraction_theta_full 0.988
_diffrn_measured_fraction_theta_max 0.988
_diffrn_measurement_details
;
List of Runs (angles in degrees, time in seconds):

  # Type    Start    End  Width  t~exp~   \w     \q     \k     \f   Frames
#--------------------------------------------------------------------------
  1  \w    -20.00  32.00   1.00    2.50    --    0.78   0.00 -30.00   52
  2  \w     52.00  86.00   1.00    2.50    --    0.78   0.00 -30.00   34
  3  \w   -113.00 -32.00   1.00   15.00    --  -46.29 126.00-120.00   81
  4  \w     51.00 122.00   1.00   15.00    --   47.85  57.00-180.00   71
  5  \w     80.00 110.00   1.00   15.00    --   47.85 126.00-120.00   30
  6  \w   -166.00 -64.00   1.00   35.00    --  -93.36 -50.00  90.00  102
  7  \w   -154.00-126.00   1.00   35.00    --  -93.36-112.00 -90.00   28
  8  \w   -107.00 -22.00   1.00   35.00    --  -93.36  64.00 -30.00   85
  9  \w   -132.00-107.00   1.00   35.00    --  -93.36-112.00-180.00   25
 10  \w     64.00  90.00   1.00   35.00    --   94.92-112.00-180.00   26
 11  \w     22.00  48.00   1.00   35.00    --   94.92-112.00-180.00   26
 12  \w     58.00  85.00   1.00   35.00    --   94.92-112.00 -30.00   27
 13  \w     16.00  41.00   1.00   35.00    --   94.92-112.00 -30.00   25
 14  \w     52.00  89.00   1.00   35.00    --   94.92-112.00 120.00   37
;
_diffrn_measurement_device 'four-circle diffractometer'
_diffrn_measurement_device_type 'Xcalibur, Sapphire3, Gemini ultra'
_diffrn_measurement_method '\w scans'
_diffrn_orient_matrix_type 'CrysAlisPro convention (1999,Acta A55,543-557)'
_diffrn_orient_matrix_UB_11 -0.0617905000
_diffrn_orient_matrix_UB_12 0.0251834000
_diffrn_orient_matrix_UB_13 -0.0614432000
_diffrn_orient_matrix_UB_21 -0.0546868000
_diffrn_orient_matrix_UB_22 -0.0174468000
_diffrn_orient_matrix_UB_23 0.0915827000
_diffrn_orient_matrix_UB_31 0.0151527000
_diffrn_orient_matrix_UB_32 0.0393870000
_diffrn_orient_matrix_UB_33 0.0795679000
_diffrn_radiation_monochromator mirror
_diffrn_radiation_probe x-ray
_diffrn_radiation_type CuK\a
_diffrn_radiation_wavelength 1.54184
_diffrn_reflns_av_R_equivalents 0.0452
_diffrn_reflns_av_unetI/netI 0.0496
_diffrn_reflns_Laue_measured_fraction_full 0.988
_diffrn_reflns_Laue_measured_fraction_max 0.988
_diffrn_reflns_limit_h_max 20
_diffrn_reflns_limit_h_min -18
_diffrn_reflns_limit_k_max 34
_diffrn_reflns_limit_k_min -17
_diffrn_reflns_limit_l_max 12
_diffrn_reflns_limit_l_min -12
_diffrn_reflns_number 11235
_diffrn_reflns_point_group_measured_fraction_full 0.988
_diffrn_reflns_point_group_measured_fraction_max 0.988
_diffrn_reflns_theta_full 60.698
_diffrn_reflns_theta_max 60.698
_diffrn_reflns_theta_min 2.862
_diffrn_source 'fine-focus sealed X-ray tube'
_diffrn_source_type 'Enhance Ultra (Cu) X-ray Source'
_exptl_absorpt_coefficient_mu 1.235
_exptl_absorpt_correction_T_max 1.00000
_exptl_absorpt_correction_T_min 0.75247
_exptl_absorpt_correction_type multi-scan
_exptl_absorpt_process_details
;
CrysAlisPro 1.171.38.43 (Rigaku Oxford Diffraction, 2015)
Empirical absorption correction using spherical harmonics,
 implemented in SCALE3 ABSPACK scaling algorithm.
;
_exptl_crystal_colour colourless
_exptl_crystal_colour_primary colourless
_exptl_crystal_density_diffrn 0.833
_exptl_crystal_description block
_exptl_crystal_F_000 1672
_exptl_crystal_preparation Luminescent
_exptl_crystal_size_max 0.2
_exptl_crystal_size_mid 0.15
_exptl_crystal_size_min 0.1
_refine_diff_density_max 0.766
_refine_diff_density_min -0.375
_refine_diff_density_rms 0.070
_refine_ls_extinction_method none
_refine_ls_goodness_of_fit_ref 1.079
_refine_ls_hydrogen_treatment constr
_refine_ls_matrix_type full
_refine_ls_number_parameters 230
_refine_ls_number_reflns 4910
_refine_ls_number_restraints 0
_refine_ls_restrained_S_all 1.079
_refine_ls_R_factor_all 0.0772
_refine_ls_R_factor_gt 0.0700
_refine_ls_shift/su_max 0.000
_refine_ls_shift/su_mean 0.000
_refine_ls_structure_factor_coef Fsqd
_refine_ls_weighting_details 'w=1/[\s^2^(Fo^2^)+(0.0749P)^2^+14.9771P] where P=(Fo^2^+2Fc^2^)/3'
_refine_ls_weighting_scheme calc
_refine_ls_wR_factor_gt 0.1844
_refine_ls_wR_factor_ref 0.1901
_reflns_Friedel_coverage 0.000
_reflns_number_gt 4169
_reflns_number_total 4910
_reflns_threshold_expression 'I > 2\s(I)'
_cod_data_source_file d1ce00931a2.cif
_cod_data_source_block exp_21699_sq
_cod_depositor_comments 'Adding full bibliography for 7243615.cif.'
_cod_original_cell_volume 6422.2(4)
_cod_database_code 7243615
_reflns_odcompleteness_completeness 99.92
_reflns_odcompleteness_iscentric 1
_reflns_odcompleteness_theta 58.86
_olex2_refinement_description
;
1. Fixed Uiso
 At 1.2 times of:
  All C(H) groups, All N(H) groups, All N(H,H) groups
 At 1.5 times of:
  All C(H,H,H) groups
2.a Ternary CH refined with riding coordinates:
 N1(H1)
2.b Secondary CH2 refined with riding coordinates:
 N2(H2A,H2B)
2.c Aromatic/amide H refined with riding coordinates:
 C3(H3), C8(H8), C7(H7), C4(H4), C11(H11), C12(H12)
2.d Idealised Me refined as rotating group:
 C15(H15A,H15B,H15C), C14(H14A,H14B,H14C), C13(H13A,H13B,H13C), C16(H16A,H16B,
 H16C)
;
_olex2_submission_special_instructions 'No special instructions were received'
_oxdiff_exptl_absorpt_empirical_details
;
Empirical correction (ABSPACK) includes:
- Absorption correction using spherical harmonics
- Frame scaling
;
_oxdiff_exptl_absorpt_empirical_full_max 1.579
_oxdiff_exptl_absorpt_empirical_full_min 0.739
_shelx_estimated_absorpt_t_max 0.886
_shelx_estimated_absorpt_t_min 0.790
_shelx_shelxl_version_number 2018/3
_shelx_space_group_comment
;
The symmetry employed for this shelxl refinement is uniquely defined
by the following loop, which should always be used as a source of
symmetry information in preference to the above space-group names.
They are only intended as comments.
;

loop_
_space_group_symop_operation_xyz
'x, y, z'
'-x+1/2, -y, z+1/2'
'x+1/2, -y+1/2, -z+1/2'
'-x, y+1/2, -z'
'-x, -y, -z'
'x-1/2, y, -z-1/2'
'-x-1/2, y-1/2, z-1/2'
'x, -y-1/2, z'

loop_
_atom_site_label
_atom_site_type_symbol
_atom_site_fract_x
_atom_site_fract_y
_atom_site_fract_z
_atom_site_U_iso_or_equiv
_atom_site_adp_type
_atom_site_occupancy
_atom_site_site_symmetry_order
_atom_site_calc_flag
_atom_site_refinement_flags_posn
_atom_site_refinement_flags_adp
_atom_site_refinement_flags_occupancy
_atom_site_disorder_assembly
_atom_site_disorder_group
Zn1 Zn 0.25200(3) 0.42569(2) 0.18144(5) 0.0382(2) Uani 1 1 d . . . . .
O4 O 0.19216(16) 0.47024(11) -0.0343(3) 0.0481(8) Uani 1 1 d . . . . .
O5 O 0.33126(17) 0.50208(11) 0.1741(3) 0.0465(8) Uani 1 1 d . . . . .
O2 O 0.34178(16) 0.43690(10) 0.0920(3) 0.0446(7) Uani 1 1 d . . . . .
O1 O 0.15727(16) 0.45215(10) 0.1485(3) 0.0429(7) Uani 1 1 d . . . . .
N1 N 0.2691(2) 0.44070(13) 0.3568(3) 0.0453(9) Uani 1 1 d . . . . .
H1 H 0.281940 0.472098 0.362086 0.054 Uiso 1 1 calc R . . . .
C3 C 0.0215(2) 0.49092(16) 0.1149(4) 0.0445(11) Uani 1 1 d . . . . .
H3 H 0.035681 0.484586 0.193722 0.053 Uiso 1 1 calc R . . . .
N2 N 0.2817(3) 0.41639(14) -0.1639(4) 0.0572(11) Uani 1 1 d . . . . .
H2A H 0.256685 0.427737 -0.101799 0.069 Uiso 1 1 calc R . . . .
H2B H 0.313705 0.396544 -0.134998 0.069 Uiso 1 1 calc R . . . .
C6 C 0.4353(2) 0.48792(15) 0.0533(4) 0.0403(10) Uani 1 1 d . . . . .
C8 C 0.4741(2) 0.45834(16) -0.0124(4) 0.0438(11) Uani 1 1 d . . . . .
H8 H 0.456634 0.429562 -0.021028 0.053 Uiso 1 1 calc R . . . .
C1 C 0.1457(2) 0.46820(14) 0.0459(4) 0.0399(10) Uani 1 1 d . . . . .
C7 C 0.4610(2) 0.52923(16) 0.0661(4) 0.0436(11) Uani 1 1 d . . . . .
H7 H 0.434422 0.549571 0.111923 0.052 Uiso 1 1 calc R . . . .
O6 O 0.2197(3) 0.36323(13) 0.0132(4) 0.0761(12) Uani 1 1 d . . . . .
C10 C 0.2309(3) 0.29533(16) 0.1074(4) 0.0490(11) Uani 1 1 d . . . . .
C4 C 0.0487(2) 0.49312(16) -0.0924(4) 0.0441(11) Uani 1 1 d . . . . .
H4 H 0.081267 0.488356 -0.156252 0.053 Uiso 1 1 calc R . . . .
O3 O 0.2426(2) 0.36221(11) 0.2043(3) 0.0577(9) Uani 1 1 d . . . . .
C15 C 0.3221(3) 0.45101(19) -0.2232(5) 0.0599(14) Uani 1 1 d . . . . .
H15A H 0.355857 0.438334 -0.280695 0.090 Uiso 1 1 calc GR . . . .
H15B H 0.349702 0.467635 -0.164586 0.090 Uiso 1 1 calc GR . . . .
H15C H 0.287927 0.470224 -0.264020 0.090 Uiso 1 1 calc GR . . . .
C11 C 0.2214(3) 0.27270(18) 0.0040(5) 0.0627(14) Uani 1 1 d . . . . .
H11 H 0.214773 0.287949 -0.068007 0.075 Uiso 1 1 calc R . . . .
C5 C 0.3636(2) 0.47502(16) 0.1115(4) 0.0395(10) Uani 1 1 d . . . . .
C9 C 0.2309(3) 0.34351(17) 0.1063(5) 0.0519(12) Uani 1 1 d . . . . .
C14 C 0.2011(3) 0.4334(2) 0.4274(5) 0.0652(15) Uani 1 1 d . . . . .
H14A H 0.159877 0.447413 0.388095 0.098 Uiso 1 1 calc GR . . . .
H14B H 0.207289 0.445645 0.506562 0.098 Uiso 1 1 calc GR . . . .
H14C H 0.191786 0.402197 0.433785 0.098 Uiso 1 1 calc GR . . . .
C2 C 0.0711(2) 0.48421(15) 0.0224(4) 0.0406(10) Uani 1 1 d . . . . .
C13 C 0.3293(3) 0.4155(2) 0.4074(5) 0.0681(16) Uani 1 1 d . . . . .
H13A H 0.317228 0.384654 0.404919 0.102 Uiso 1 1 calc GR . . . .
H13B H 0.337180 0.424437 0.489482 0.102 Uiso 1 1 calc GR . . . .
H13C H 0.373734 0.420770 0.361603 0.102 Uiso 1 1 calc GR . . . .
C16 C 0.2301(4) 0.3946(2) -0.2444(6) 0.089(2) Uani 1 1 d . . . . .
H16A H 0.256747 0.382764 -0.312088 0.133 Uiso 1 1 calc GR . . . .
H16B H 0.193870 0.415536 -0.272210 0.133 Uiso 1 1 calc GR . . . .
H16C H 0.205536 0.371042 -0.202309 0.133 Uiso 1 1 calc GR . . . .
C12 C 0.2422(4) 0.27217(19) 0.2101(5) 0.0698(17) Uani 1 1 d . . . . .
H12 H 0.250112 0.287274 0.282025 0.084 Uiso 1 1 calc R . . . .

loop_
_atom_site_aniso_label
_atom_site_aniso_U_11
_atom_site_aniso_U_22
_atom_site_aniso_U_33
_atom_site_aniso_U_23
_atom_site_aniso_U_13
_atom_site_aniso_U_12
Zn1 0.0352(4) 0.0480(4) 0.0313(4) 0.0017(2) 0.0015(2) 0.0000(3)
O4 0.0332(16) 0.071(2) 0.0401(17) 0.0068(16) 0.0075(14) 0.0055(15)
O5 0.0398(17) 0.066(2) 0.0335(16) -0.0034(15) 0.0060(14) -0.0011(16)
O2 0.0411(17) 0.0553(19) 0.0374(17) 0.0020(15) 0.0045(14) -0.0068(15)
O1 0.0348(15) 0.0634(19) 0.0307(15) 0.0026(14) 0.0001(13) 0.0075(14)
N1 0.048(2) 0.056(2) 0.0319(19) -0.0032(18) -0.0009(18) 0.0000(18)
C3 0.036(2) 0.067(3) 0.030(2) 0.002(2) -0.0032(19) 0.005(2)
N2 0.068(3) 0.066(3) 0.038(2) 0.004(2) 0.005(2) 0.005(2)
C6 0.031(2) 0.063(3) 0.027(2) -0.001(2) -0.0108(18) 0.002(2)
C8 0.038(2) 0.057(3) 0.037(2) -0.003(2) 0.002(2) -0.001(2)
C1 0.040(2) 0.049(2) 0.030(2) 0.0000(19) 0.000(2) 0.002(2)
C7 0.032(2) 0.062(3) 0.036(2) -0.005(2) 0.0075(19) 0.003(2)
O6 0.115(3) 0.060(2) 0.054(2) 0.0155(19) 0.002(2) 0.002(2)
C10 0.052(3) 0.053(3) 0.041(3) 0.002(2) -0.001(2) -0.002(2)
C4 0.034(2) 0.073(3) 0.025(2) -0.001(2) 0.0050(18) 0.003(2)
O3 0.062(2) 0.0484(19) 0.062(2) -0.0018(17) -0.0017(18) -0.0018(16)
C15 0.059(3) 0.078(4) 0.043(3) 0.007(3) 0.002(2) 0.001(3)
C11 0.093(4) 0.057(3) 0.038(3) 0.005(2) -0.006(3) -0.003(3)
C5 0.029(2) 0.066(3) 0.023(2) 0.005(2) -0.0039(18) 0.002(2)
C9 0.044(3) 0.056(3) 0.056(3) 0.003(3) 0.001(2) -0.002(2)
C14 0.068(4) 0.086(4) 0.041(3) 0.004(3) 0.014(3) -0.003(3)
C2 0.038(2) 0.052(3) 0.032(2) 0.004(2) -0.0033(19) -0.001(2)
C13 0.067(4) 0.082(4) 0.056(3) -0.002(3) -0.020(3) 0.004(3)
C16 0.119(6) 0.091(5) 0.056(4) 0.003(3) -0.006(4) -0.040(4)
C12 0.108(5) 0.053(3) 0.048(3) -0.006(3) -0.019(3) 0.002(3)

loop_
_atom_type_symbol
_atom_type_description
_atom_type_scat_dispersion_real
_atom_type_scat_dispersion_imag
_atom_type_scat_source
C C 0.0181 0.0091 'International Tables Vol C Tables 4.2.6.8 and 6.1.1.4'
H H 0.0000 0.0000 'International Tables Vol C Tables 4.2.6.8 and 6.1.1.4'
N N 0.0311 0.0180 'International Tables Vol C Tables 4.2.6.8 and 6.1.1.4'
O O 0.0492 0.0322 'International Tables Vol C Tables 4.2.6.8 and 6.1.1.4'
Zn Zn -1.5491 0.6778 'International Tables Vol C Tables 4.2.6.8 and 6.1.1.4'

loop_
_geom_angle_atom_site_label_1
_geom_angle_atom_site_label_2
_geom_angle_atom_site_label_3
_geom_angle
_geom_angle_site_symmetry_1
_geom_angle_site_symmetry_3
_geom_angle_publ_flag
O2 Zn1 N1 109.21(14) . . ?
O2 Zn1 O3 108.32(14) . . ?
O1 Zn1 O2 124.97(13) . . ?
O1 Zn1 N1 102.99(14) . . ?
O1 Zn1 O3 111.08(14) . . ?
O3 Zn1 N1 96.30(16) . . ?
C5 O2 Zn1 109.9(3) . . ?
C1 O1 Zn1 118.8(3) . . ?
C14 N1 Zn1 110.7(3) . . ?
C13 N1 Zn1 111.8(3) . . ?
C13 N1 C14 109.8(4) . . ?
C2 C3 C4 120.8(4) . 5_565 ?
C15 N2 C16 112.0(4) . . ?
C8 C6 C5 120.4(4) . . ?
C7 C6 C8 119.8(4) . . ?
C7 C6 C5 119.7(4) . . ?
C6 C8 C7 119.8(4) . 5_665 ?
O4 C1 O1 124.5(4) . . ?
O4 C1 C2 119.0(4) . . ?
O1 C1 C2 116.4(4) . . ?
C6 C7 C8 120.4(4) . 5_665 ?
C11 C10 C9 120.1(5) . . ?
C11 C10 C12 118.2(5) . . ?
C12 C10 C9 121.6(5) . . ?
C2 C4 C3 120.7(4) . 5_565 ?
C9 O3 Zn1 110.5(3) . . ?
C10 C11 C11 120.6(3) . 8_565 ?
O5 C5 O2 124.9(4) . . ?
O5 C5 C6 118.8(4) . . ?
O2 C5 C6 116.3(4) . . ?
O6 C9 C10 120.0(5) . . ?
O6 C9 O3 123.4(5) . . ?
O3 C9 C10 116.6(5) . . ?
C3 C2 C1 121.0(4) . . ?
C4 C2 C3 118.5(4) . . ?
C4 C2 C1 120.5(4) . . ?
C12 C12 C10 121.2(3) 8_565 . ?

loop_
_geom_bond_atom_site_label_1
_geom_bond_atom_site_label_2
_geom_bond_distance
_geom_bond_site_symmetry_2
_geom_bond_publ_flag
Zn1 O2 1.965(3) . ?
Zn1 O1 1.958(3) . ?
Zn1 N1 2.063(4) . ?
Zn1 O3 1.985(3) . ?
O4 C1 1.248(5) . ?
O5 C5 1.247(5) . ?
O2 C5 1.263(6) . ?
O1 C1 1.281(5) . ?
N1 C14 1.499(6) . ?
N1 C13 1.468(7) . ?
C3 C4 1.404(6) 5_565 ?
C3 C2 1.403(6) . ?
N2 C15 1.465(7) . ?
N2 C16 1.477(8) . ?
C6 C8 1.377(6) . ?
C6 C7 1.368(7) . ?
C6 C5 1.524(6) . ?
C8 C7 1.391(6) 5_665 ?
C1 C2 1.480(6) . ?
O6 C9 1.235(6) . ?
C10 C11 1.374(7) . ?
C10 C9 1.488(7) . ?
C10 C12 1.382(8) . ?
C4 C2 1.392(6) . ?
O3 C9 1.269(6) . ?
C11 C11 1.402(11) 8_565 ?
C12 C12 1.369(11) 8_565 ?

loop_
_platon_squeeze_void_nr
_platon_squeeze_void_average_x
_platon_squeeze_void_average_y
_platon_squeeze_void_average_z
_platon_squeeze_void_volume
_platon_squeeze_void_count_electrons
_platon_squeeze_void_content
1 0.906 0.250 -0.093 1640 491 ' '
2 0.089 0.750 0.030 1640 491 ' '
